data_4133749
loop_
_publ_author_name
'Kong, Lingran'
'Su, Fan'
'Yu, Hang'
'Jiang, Zhe'
'Lu, Yandong'
'Luo, Tuoping'

_publ_section_title
;
 Total Synthesis of (-)-Oridonin: An Interrupted Nazarov Approach.
;
_journal_issue 51
_journal_name_full 'Journal of the American Chemical Society'
_journal_page_first 20048
_journal_page_last 20052
_journal_paper_doi 10.1021/jacs.9b12034
_journal_volume 141
_journal_year 2019
_chemical_absolute_configuration unk
_chemical_formula_sum 'C27 H32 O3'
_chemical_formula_weight 404.52
_space_group_crystal_system orthorhombic
_space_group_IT_number 19
_space_group_name_Hall 'P 2ac 2ab'
_space_group_name_H-M_alt 'P 21 21 21'
_atom_sites_solution_hydrogens geom
_audit_creation_method SHELXL-2014/7
_cell_angle_alpha 90
_cell_angle_beta 90
_cell_angle_gamma 90
_cell_formula_units_Z 4
_cell_length_a 6.3651(2)
_cell_length_b 18.5633(7)
_cell_length_c 19.1960(8)
_cell_measurement_reflns_used 3291
_cell_measurement_temperature 179.99(17)
_cell_measurement_theta_max 23.3700
_cell_measurement_theta_min 2.1960
_cell_volume 2268.15(15)
_computing_structure_refinement 'SHELXL-2014/7 (Sheldrick, 2014)'
_diffrn_ambient_environment N~2~
_diffrn_ambient_temperature 179.99(17)
_diffrn_detector 'CCD plate'
_diffrn_measured_fraction_theta_full 0.999
_diffrn_measured_fraction_theta_max 0.999
_diffrn_measurement_device 'four-circle diffractometer'
_diffrn_measurement_device_type 'XtaLAB AFC12 (RINC): Kappa single'
_diffrn_radiation_monochromator graphite
_diffrn_radiation_probe x-ray
_diffrn_radiation_type 'Mo K\a'
_diffrn_radiation_wavelength 0.71073
_diffrn_reflns_av_R_equivalents 0.0362
_diffrn_reflns_av_unetI/netI 0.0572
_diffrn_reflns_Laue_measured_fraction_full 0.999
_diffrn_reflns_Laue_measured_fraction_max 0.999
_diffrn_reflns_limit_h_max 8
_diffrn_reflns_limit_h_min -8
_diffrn_reflns_limit_k_max 16
_diffrn_reflns_limit_k_min -24
_diffrn_reflns_limit_l_max 20
_diffrn_reflns_limit_l_min -24
_diffrn_reflns_number 10273
_diffrn_reflns_point_group_measured_fraction_full 0.982
_diffrn_reflns_point_group_measured_fraction_max 0.962
_diffrn_reflns_theta_full 25.242
_diffrn_reflns_theta_max 27.475
_diffrn_reflns_theta_min 2.194
_diffrn_source 'fine-focus sealed X-ray tube'
_diffrn_source_type 'Enhance (Mo) X-ray Source'
_exptl_absorpt_coefficient_mu 0.075
_exptl_absorpt_correction_T_max 1.00000
_exptl_absorpt_correction_T_min 0.77421
_exptl_absorpt_correction_type multi-scan
_exptl_absorpt_process_details
;
CrysAlisPro 1.171.39.29a (Rigaku Oxford Diffraction, 2015)
Empirical absorption correction using spherical harmonics,
 implemented in SCALE3 ABSPACK scaling algorithm.
;
_exptl_crystal_colour colorless
_exptl_crystal_density_diffrn 1.185
_exptl_crystal_description rod-like
_exptl_crystal_F_000 872
_exptl_crystal_size_max 0.45
_exptl_crystal_size_mid 0.1
_exptl_crystal_size_min 0.05
_refine_diff_density_max 0.343
_refine_diff_density_min -0.286
_refine_diff_density_rms 0.042
_refine_ls_abs_structure_details
;
 Flack x determined using 1177 quotients [(I+)-(I-)]/[(I+)+(I-)]
 (Parsons, Flack and Wagner, Acta Cryst. B69 (2013) 249-259).
;
_refine_ls_abs_structure_Flack -0.1(8)
_refine_ls_extinction_method none
_refine_ls_goodness_of_fit_ref 1.032
_refine_ls_hydrogen_treatment constr
_refine_ls_matrix_type full
_refine_ls_number_parameters 277
_refine_ls_number_reflns 5004
_refine_ls_number_restraints 34
_refine_ls_restrained_S_all 1.065
_refine_ls_R_factor_all 0.0851
_refine_ls_R_factor_gt 0.0623
_refine_ls_shift/su_max 0.005
_refine_ls_shift/su_mean 0.000
_refine_ls_structure_factor_coef Fsqd
_refine_ls_weighting_details 'w=1/[\s^2^(Fo^2^)+(0.0637P)^2^+0.7750P] where P=(Fo^2^+2Fc^2^)/3'
_refine_ls_weighting_scheme calc
_refine_ls_wR_factor_gt 0.1457
_refine_ls_wR_factor_ref 0.1571
_reflns_Friedel_coverage 0.679
_reflns_Friedel_fraction_full 0.957
_reflns_Friedel_fraction_max 0.912
_reflns_number_gt 3698
_reflns_number_total 5004
_reflns_threshold_expression 'I > 2\s(I)'
_cod_data_source_file ja9b12034_si_004.cif
_cod_data_source_block 3
_cod_depositor_comments 'Adding full bibliography for 4133749--4133753.cif.'
_cod_database_code 4133749
_shelx_shelxl_version_number 2014/7
_shelx_space_group_comment
;
The symmetry employed for this shelxl refinement is uniquely defined
by the following loop, which should always be used as a source of
symmetry information in preference to the above space-group names.
They are only intended as comments.
;

loop_
_space_group_symop_operation_xyz
'x, y, z'
'-x+1/2, -y, z+1/2'
'-x, y+1/2, -z+1/2'
'x+1/2, -y+1/2, -z'

loop_
_atom_site_label
_atom_site_type_symbol
_atom_site_fract_x
_atom_site_fract_y
_atom_site_fract_z
_atom_site_U_iso_or_equiv
_atom_site_adp_type
_atom_site_occupancy
_atom_site_site_symmetry_order
_atom_site_calc_flag
_atom_site_refinement_flags_posn
_atom_site_refinement_flags_adp
_atom_site_refinement_flags_occupancy
_atom_site_disorder_assembly
_atom_site_disorder_group
O1 O 0.4763(5) 0.32981(17) 0.79040(13) 0.0689(9) Uani 1 1 d . . . . .
O2 O 0.7353(4) 0.30872(12) 0.46170(12) 0.0442(6) Uani 1 1 d . . . . .
O3A O 0.1990(9) 0.5548(2) 0.4839(3) 0.0491(9) Uani 0.5 1 d D . P A 1
O3B O 0.3637(8) 0.5789(2) 0.4792(3) 0.0491(9) Uani 0.5 1 d D . P B 2
C1 C 0.4554(6) 0.3110(2) 0.73102(19) 0.0489(9) Uani 1 1 d . . . . .
H1 H 0.3745 0.2700 0.7234 0.059 Uiso 1 1 calc R U . . .
C2 C 0.5439(5) 0.34579(16) 0.66971(17) 0.0345(7) Uani 1 1 d . . . . .
C3 C 0.4848(5) 0.32951(16) 0.60516(15) 0.0328(7) Uani 1 1 d . . . . .
H3 H 0.3942 0.2922 0.5931 0.039 Uiso 1 1 calc R U . . .
C4 C 0.5882(5) 0.38121(15) 0.55399(16) 0.0303(7) Uani 1 1 d . . . . .
C5 C 0.7865(5) 0.39920(19) 0.59537(17) 0.0392(8) Uani 1 1 d . . . . .
H5A H 0.8535 0.4427 0.5783 0.047 Uiso 1 1 calc R U . . .
H5B H 0.8866 0.3598 0.5946 0.047 Uiso 1 1 calc R U . . .
C6 C 0.6912(5) 0.41013(17) 0.66877(17) 0.0391(8) Uani 1 1 d . . . . .
C7 C 0.8572(7) 0.4111(2) 0.7264(2) 0.0564(10) Uani 1 1 d . . . . .
H7A H 0.7898 0.4176 0.7707 0.085 Uiso 1 1 calc R U . . .
H7B H 0.9534 0.4501 0.7183 0.085 Uiso 1 1 calc R U . . .
H7C H 0.9326 0.3663 0.7263 0.085 Uiso 1 1 calc R U . . .
C8 C 0.5542(7) 0.47928(18) 0.6687(2) 0.0517(10) Uani 1 1 d . . . . .
H8A H 0.4915 0.4851 0.7144 0.062 Uiso 1 1 calc R U . . .
H8B H 0.6443 0.5206 0.6604 0.062 Uiso 1 1 calc R U . . .
C9 C 0.3790(7) 0.4790(2) 0.61399(19) 0.0562(11) Uani 1 1 d . . . . .
H9A H 0.2660 0.4477 0.6291 0.067 Uiso 1 1 calc R U . . .
H9B H 0.3228 0.5273 0.6088 0.067 Uiso 1 1 calc R U . . .
C10 C 0.4643(6) 0.45289(17) 0.54452(17) 0.0416(8) Uani 1 1 d . . . . .
H10 H 0.5702 0.4886 0.5311 0.050 Uiso 1 1 calc R U . . .
C11 C 0.3298(6) 0.4427(2) 0.48047(19) 0.0531(11) Uani 1 1 d D . . . .
C12 C 0.4338(5) 0.38274(18) 0.43644(17) 0.0371(7) Uani 1 1 d . . . . .
C13 C 0.6041(5) 0.35166(16) 0.48043(16) 0.0311(7) Uani 1 1 d . . . . .
C14 C 0.4460(6) 0.38583(18) 0.35772(17) 0.0390(8) Uani 1 1 d . . . . .
C15 C 0.2914(6) 0.4427(2) 0.33016(19) 0.0523(10) Uani 1 1 d . . . . .
H15A H 0.3195 0.4508 0.2811 0.063 Uiso 1 1 calc R U . . .
H15B H 0.1496 0.4240 0.3342 0.063 Uiso 1 1 calc R U . . .
C16 C 0.3039(8) 0.5134(2) 0.3680(2) 0.0684(13) Uani 1 1 d D . . . .
H16A H 0.2285 0.5509 0.3432 0.082 Uiso 1 1 calc R U . C 1
H16B H 0.4485 0.5283 0.3748 0.082 Uiso 1 1 calc R U . C 1
C17A C 0.1940(14) 0.4947(4) 0.4397(5) 0.0424(15) Uani 0.5 1 d D . P A 1
H17A H 0.0510 0.4764 0.4332 0.051 Uiso 0.5 1 calc R U P A 1
C17B C 0.2731(14) 0.5181(4) 0.4465(5) 0.0424(15) Uani 0.5 1 d D . P B 2
H17B H 0.1213 0.5236 0.4532 0.051 Uiso 0.5 1 calc R U P B 2
C18 C 0.6686(6) 0.4052(2) 0.33403(19) 0.0479(9) Uani 1 1 d . . . . .
H18A H 0.7091 0.4504 0.3544 0.072 Uiso 1 1 calc R U . . .
H18B H 0.6717 0.4092 0.2842 0.072 Uiso 1 1 calc R U . . .
H18C H 0.7644 0.3683 0.3487 0.072 Uiso 1 1 calc R U . . .
C19 C 0.3930(8) 0.3121(2) 0.3266(2) 0.0652(12) Uani 1 1 d . . . . .
H19A H 0.4870 0.2765 0.3452 0.098 Uiso 1 1 calc R U . . .
H19B H 0.4078 0.3140 0.2769 0.098 Uiso 1 1 calc R U . . .
H19C H 0.2510 0.2996 0.3383 0.098 Uiso 1 1 calc R U . . .
C20 C 0.2191(6) 0.3720(3) 0.4723(2) 0.0615(12) Uani 1 1 d . . . . .
H20A H 0.0951 0.3708 0.4429 0.074 Uiso 1 1 calc R U . . .
H20B H 0.2136 0.3404 0.5124 0.074 Uiso 1 1 calc R U . . .
C21A C 0.0517(14) 0.6112(4) 0.4643(4) 0.0603(15) Uani 0.5 1 d D . P A 1
H21A H -0.0784 0.5900 0.4478 0.072 Uiso 0.5 1 calc R U P A 1
H21B H 0.1105 0.6403 0.4271 0.072 Uiso 0.5 1 calc R U P A 1
C21B C 0.2577(14) 0.6458(4) 0.4669(4) 0.0603(15) Uani 0.5 1 d D . P B 2
H21C H 0.2001 0.6458 0.4201 0.072 Uiso 0.5 1 calc R U P B 2
H21D H 0.3579 0.6850 0.4702 0.072 Uiso 0.5 1 calc R U P B 2
C22A C 0.0100(11) 0.6571(4) 0.5264(4) 0.0423(18) Uani 0.5 1 d DG . P A 1
C23A C 0.1626(10) 0.7056(5) 0.5484(4) 0.085(3) Uani 0.5 1 d DG . P A 1
H23A H 0.2876 0.7100 0.5237 0.102 Uiso 0.5 1 calc R U P A 1
C24A C 0.1282(13) 0.7475(4) 0.6073(4) 0.110(3) Uani 0.5 1 d G U P A 1
H24A H 0.2302 0.7800 0.6221 0.132 Uiso 0.5 1 calc R U P A 1
C25A C -0.0587(15) 0.7409(4) 0.6442(4) 0.094(3) Uani 0.5 1 d G U P A 1
H25A H -0.0817 0.7689 0.6837 0.113 Uiso 0.5 1 calc R U P A 1
C26A C -0.2113(13) 0.6924(5) 0.6222(5) 0.128(4) Uani 0.5 1 d G U P A 1
H26A H -0.3363 0.6880 0.6469 0.154 Uiso 0.5 1 calc R U P A 1
C27A C -0.1769(11) 0.6505(4) 0.5633(5) 0.082(3) Uani 0.5 1 d DG . P A 1
H27A H -0.2789 0.6180 0.5486 0.099 Uiso 0.5 1 calc R U P A 1
C22B C 0.0873(11) 0.6577(5) 0.5172(4) 0.0423(18) Uani 0.5 1 d DG . P B 2
C23B C 0.1470(12) 0.6943(5) 0.5772(4) 0.085(3) Uani 0.5 1 d DG . P B 2
H23B H 0.2851 0.7097 0.5826 0.102 Uiso 0.5 1 calc R U P B 2
C24B C 0.0003(16) 0.7080(5) 0.6292(4) 0.110(3) Uani 0.5 1 d G . P B 2
H24B H 0.0403 0.7325 0.6693 0.132 Uiso 0.5 1 calc R U P B 2
C25B C -0.2062(14) 0.6850(5) 0.6212(4) 0.094(3) Uani 0.5 1 d G . P B 2
H25B H -0.3043 0.6942 0.6560 0.113 Uiso 0.5 1 calc R U P B 2
C26B C -0.2659(10) 0.6484(5) 0.5612(5) 0.128(4) Uani 0.5 1 d G . P B 2
H26B H -0.4041 0.6331 0.5559 0.154 Uiso 0.5 1 calc R U P B 2
C27B C -0.1192(11) 0.6348(4) 0.5092(4) 0.082(3) Uani 0.5 1 d DG . P B 2
H27B H -0.1592 0.6103 0.4691 0.099 Uiso 0.5 1 calc R U P B 2

loop_
_atom_site_aniso_label
_atom_site_aniso_U_11
_atom_site_aniso_U_22
_atom_site_aniso_U_33
_atom_site_aniso_U_23
_atom_site_aniso_U_13
_atom_site_aniso_U_12
O1 0.084(2) 0.084(2) 0.0388(15) -0.0009(14) 0.0087(15) -0.0158(19)
O2 0.0441(14) 0.0440(13) 0.0444(14) -0.0078(11) 0.0061(11) 0.0160(12)
O3A 0.053(2) 0.0328(18) 0.061(2) -0.0013(16) -0.003(2) 0.0087(17)
O3B 0.053(2) 0.0328(18) 0.061(2) -0.0013(16) -0.003(2) 0.0087(17)
C1 0.054(2) 0.049(2) 0.044(2) -0.0004(16) 0.0061(18) -0.0085(19)
C2 0.0340(16) 0.0311(14) 0.0384(17) -0.0012(13) 0.0032(14) -0.0006(14)
C3 0.0308(15) 0.0286(14) 0.0391(17) -0.0020(13) 0.0010(14) -0.0024(13)
C4 0.0263(15) 0.0274(13) 0.0371(16) -0.0014(12) 0.0050(13) 0.0001(13)
C5 0.0330(17) 0.0420(17) 0.0425(18) -0.0035(15) 0.0017(15) -0.0059(15)
C6 0.0380(18) 0.0384(17) 0.0408(18) -0.0048(15) 0.0023(15) -0.0066(15)
C7 0.051(2) 0.074(3) 0.044(2) -0.0105(19) -0.0026(18) -0.018(2)
C8 0.073(3) 0.0356(16) 0.047(2) -0.0074(16) 0.012(2) 0.0024(19)
C9 0.077(3) 0.049(2) 0.042(2) -0.0006(17) 0.012(2) 0.032(2)
C10 0.051(2) 0.0342(16) 0.0397(18) -0.0006(14) 0.0097(16) 0.0149(16)
C11 0.052(2) 0.071(3) 0.0358(19) 0.0100(18) 0.0134(17) 0.035(2)
C12 0.0298(17) 0.0434(17) 0.0381(17) 0.0017(14) 0.0054(14) 0.0001(15)
C13 0.0291(16) 0.0272(14) 0.0371(16) 0.0006(12) 0.0082(13) -0.0034(13)
C14 0.0404(19) 0.0425(18) 0.0341(17) 0.0021(14) 0.0008(14) -0.0065(16)
C15 0.045(2) 0.073(3) 0.0388(19) 0.0117(19) 0.0024(17) 0.009(2)
C16 0.092(3) 0.066(3) 0.047(2) 0.006(2) 0.000(2) 0.040(3)
C17A 0.036(5) 0.044(5) 0.047(3) -0.005(3) -0.005(3) 0.008(3)
C17B 0.036(5) 0.044(5) 0.047(3) -0.005(3) -0.005(3) 0.008(3)
C18 0.043(2) 0.055(2) 0.046(2) 0.0033(18) 0.0131(17) -0.0039(18)
C19 0.081(3) 0.061(2) 0.053(2) -0.003(2) -0.008(2) -0.021(2)
C20 0.0280(18) 0.113(4) 0.043(2) 0.019(2) 0.0036(16) -0.005(2)
C21A 0.074(4) 0.043(3) 0.064(4) 0.006(3) -0.007(3) 0.021(3)
C21B 0.074(4) 0.043(3) 0.064(4) 0.006(3) -0.007(3) 0.021(3)
C22A 0.047(6) 0.0301(18) 0.050(3) 0.005(2) 0.005(3) 0.017(3)
C23A 0.092(5) 0.078(5) 0.085(8) -0.007(6) -0.012(5) 0.028(4)
C24A 0.156(9) 0.104(7) 0.070(5) -0.012(5) 0.002(6) 0.023(6)
C25A 0.133(8) 0.090(5) 0.061(4) 0.002(4) 0.050(5) 0.033(5)
C26A 0.149(8) 0.075(6) 0.161(9) 0.059(5) 0.050(8) 0.037(6)
C27A 0.078(5) 0.039(3) 0.130(8) -0.015(4) -0.005(5) 0.018(4)
C22B 0.047(6) 0.0301(18) 0.050(3) 0.005(2) 0.005(3) 0.017(3)
C23B 0.092(5) 0.078(5) 0.085(8) -0.007(6) -0.012(5) 0.028(4)
C24B 0.156(9) 0.104(7) 0.070(5) -0.012(5) 0.002(6) 0.023(6)
C25B 0.133(8) 0.090(5) 0.061(4) 0.002(4) 0.050(5) 0.033(5)
C26B 0.149(8) 0.075(6) 0.161(9) 0.059(5) 0.050(8) 0.037(6)
C27B 0.078(5) 0.039(3) 0.130(8) -0.015(4) -0.005(5) 0.018(4)

loop_
_atom_type_symbol
_atom_type_description
_atom_type_scat_dispersion_real
_atom_type_scat_dispersion_imag
_atom_type_scat_source
C C 0.0033 0.0016 'International Tables Vol C Tables 4.2.6.8 and 6.1.1.4'
H H 0.0000 0.0000 'International Tables Vol C Tables 4.2.6.8 and 6.1.1.4'
O O 0.0106 0.0060 'International Tables Vol C Tables 4.2.6.8 and 6.1.1.4'

loop_
_geom_angle_atom_site_label_1
_geom_angle_atom_site_label_2
_geom_angle_atom_site_label_3
_geom_angle
C17A O3A C21A 113.7(6)
C17B O3B C21B 115.3(6)
O1 C1 C2 126.6(4)
O1 C1 H1 116.7
C2 C1 H1 116.7
C3 C2 C1 122.9(3)
C3 C2 C6 110.0(3)
C1 C2 C6 126.7(3)
C2 C3 C4 109.6(3)
C2 C3 H3 125.2
C4 C3 H3 125.2
C13 C4 C3 113.6(2)
C13 C4 C5 120.5(3)
C3 C4 C5 99.2(2)
C13 C4 C10 103.5(2)
C3 C4 C10 113.3(2)
C5 C4 C10 107.0(3)
C4 C5 C6 100.3(3)
C4 C5 H5A 111.7
C6 C5 H5A 111.7
C4 C5 H5B 111.7
C6 C5 H5B 111.7
H5A C5 H5B 109.5
C2 C6 C7 115.3(3)
C2 C6 C5 98.6(2)
C7 C6 C5 112.9(3)
C2 C6 C8 107.7(3)
C7 C6 C8 112.3(3)
C5 C6 C8 109.1(3)
C6 C7 H7A 109.5
C6 C7 H7B 109.5
H7A C7 H7B 109.5
C6 C7 H7C 109.5
H7A C7 H7C 109.5
H7B C7 H7C 109.5
C9 C8 C6 114.1(3)
C9 C8 H8A 108.7
C6 C8 H8A 108.7
C9 C8 H8B 108.7
C6 C8 H8B 108.7
H8A C8 H8B 107.6
C10 C9 C8 110.0(3)
C10 C9 H9A 109.7
C8 C9 H9A 109.7
C10 C9 H9B 109.7
C8 C9 H9B 109.7
H9A C9 H9B 108.2
C11 C10 C9 123.5(3)
C11 C10 C4 106.0(3)
C9 C10 C4 110.6(3)
C11 C10 H10 105.1
C9 C10 H10 105.1
C4 C10 H10 105.1
C20 C11 C10 117.5(3)
C20 C11 C17A 103.7(4)
C10 C11 C17A 131.6(4)
C20 C11 C12 60.9(2)
C10 C11 C12 107.0(3)
C17A C11 C12 114.9(4)
C20 C11 C17B 128.6(4)
C10 C11 C17B 110.6(4)
C12 C11 C17B 120.5(4)
C13 C12 C14 122.9(3)
C13 C12 C11 106.3(3)
C14 C12 C11 122.7(3)
C13 C12 C20 110.0(3)
C14 C12 C20 119.7(3)
C11 C12 C20 58.0(3)
O2 C13 C12 126.1(3)
O2 C13 C4 124.1(3)
C12 C13 C4 109.8(2)
C12 C14 C18 110.7(3)
C12 C14 C19 110.1(3)
C18 C14 C19 107.4(3)
C12 C14 C15 109.7(3)
C18 C14 C15 109.2(3)
C19 C14 C15 109.8(3)
C16 C15 C14 113.6(3)
C16 C15 H15A 108.9
C14 C15 H15A 108.9
C16 C15 H15B 108.9
C14 C15 H15B 108.9
H15A C15 H15B 107.7
C15 C16 C17B 121.5(5)
C15 C16 C17A 101.9(4)
C15 C16 H16A 111.4
C17A C16 H16A 111.4
C15 C16 H16B 111.4
C17A C16 H16B 111.4
H16A C16 H16B 109.3
O3A C17A C11 100.5(6)
O3A C17A C16 110.1(6)
C11 C17A C16 109.7(6)
O3A C17A H17A 112.0
C11 C17A H17A 112.0
C16 C17A H17A 112.0
O3B C17B C16 115.6(7)
O3B C17B C11 115.5(6)
C16 C17B C11 109.0(6)
O3B C17B H17B 105.2
C16 C17B H17B 105.2
C11 C17B H17B 105.2
C14 C18 H18A 109.5
C14 C18 H18B 109.5
H18A C18 H18B 109.5
C14 C18 H18C 109.5
H18A C18 H18C 109.5
H18B C18 H18C 109.5
C14 C19 H19A 109.5
C14 C19 H19B 109.5
H19A C19 H19B 109.5
C14 C19 H19C 109.5
H19A C19 H19C 109.5
H19B C19 H19C 109.5
C11 C20 C12 61.1(2)
C11 C20 H20A 117.7
C12 C20 H20A 117.7
C11 C20 H20B 117.7
C12 C20 H20B 117.7
H20A C20 H20B 114.8
O3A C21A C22A 108.6(6)
O3A C21A H21A 110.0
C22A C21A H21A 110.0
O3A C21A H21B 110.0
C22A C21A H21B 110.0
H21A C21A H21B 108.3
O3B C21B C22B 111.7(7)
O3B C21B H21C 109.3
C22B C21B H21C 109.3
O3B C21B H21D 109.3
C22B C21B H21D 109.3
H21C C21B H21D 107.9
C23A C22A C27A 120.0
C23A C22A C21A 119.3(6)
C27A C22A C21A 120.7(6)
C22A C23A C24A 120.0
C22A C23A H23A 120.0
C24A C23A H23A 120.0
C25A C24A C23A 120.0
C25A C24A H24A 120.0
C23A C24A H24A 120.0
C24A C25A C26A 120.0
C24A C25A H25A 120.0
C26A C25A H25A 120.0
C27A C26A C25A 120.0
C27A C26A H26A 120.0
C25A C26A H26A 120.0
C26A C27A C22A 120.0
C26A C27A H27A 120.0
C22A C27A H27A 120.0
C23B C22B C27B 120.0
C23B C22B C21B 114.6(6)
C27B C22B C21B 125.4(6)
C24B C23B C22B 120.0
C24B C23B H23B 120.0
C22B C23B H23B 120.0
C23B C24B C25B 120.0
C23B C24B H24B 120.0
C25B C24B H24B 120.0
C26B C25B C24B 120.0
C26B C25B H25B 120.0
C24B C25B H25B 120.0
C25B C26B C27B 120.0
C25B C26B H26B 120.0
C27B C26B H26B 120.0
C26B C27B C22B 120.0
C26B C27B H27B 120.0
C22B C27B H27B 120.0

loop_
_geom_bond_atom_site_label_1
_geom_bond_atom_site_label_2
_geom_bond_distance
O1 C1 1.200(4)
O2 C13 1.209(4)
O3A C17A 1.401(9)
O3A C21A 1.456(8)
O3B C17B 1.414(9)
O3B C21B 1.432(8)
C1 C2 1.456(5)
C1 H1 0.9300
C2 C3 1.330(4)
C2 C6 1.518(4)
C3 C4 1.523(4)
C3 H3 0.9300
C4 C13 1.518(4)
C4 C5 1.528(4)
C4 C10 1.557(4)
C5 C6 1.547(5)
C5 H5A 0.9700
C5 H5B 0.9700
C6 C7 1.530(5)
C6 C8 1.552(5)
C7 H7A 0.9600
C7 H7B 0.9600
C7 H7C 0.9600
C8 C9 1.531(6)
C8 H8A 0.9700
C8 H8B 0.9700
C9 C10 1.520(5)
C9 H9A 0.9700
C9 H9B 0.9700
C10 C11 1.510(5)
C10 H10 0.9800
C11 C20 1.497(6)
C11 C17A 1.514(9)
C11 C12 1.546(5)
C11 C17B 1.587(9)
C12 C13 1.491(5)
C12 C14 1.514(5)
C12 C20 1.543(5)
C14 C18 1.531(5)
C14 C19 1.531(5)
C14 C15 1.537(5)
C15 C16 1.502(6)
C15 H15A 0.9700
C15 H15B 0.9700
C16 C17B 1.523(10)
C16 C17A 1.583(10)
C16 H16A 0.9700
C16 H16B 0.9700
C17A H17A 0.9800
C17B H17B 0.9800
C18 H18A 0.9600
C18 H18B 0.9600
C18 H18C 0.9600
C19 H19A 0.9600
C19 H19B 0.9600
C19 H19C 0.9600
C20 H20A 0.9700
C20 H20B 0.9700
C21A C22A 1.488(9)
C21A H21A 0.9700
C21A H21B 0.9700
C21B C22B 1.469(9)
C21B H21C 0.9700
C21B H21D 0.9700
C22A C23A 1.3900
C22A C27A 1.3900
C23A C24A 1.3900
C23A H23A 0.9300
C24A C25A 1.3900
C24A H24A 0.9300
C25A C26A 1.3900
C25A H25A 0.9300
C26A C27A 1.3900
C26A H26A 0.9300
C27A H27A 0.9300
C22B C23B 1.3900
C22B C27B 1.3900
C23B C24B 1.3900
C23B H23B 0.9300
C24B C25B 1.3900
C24B H24B 0.9300
C25B C26B 1.3900
C25B H25B 0.9300
C26B C27B 1.3900
C26B H26B 0.9300
C27B H27B 0.9300

loop_
_geom_torsion_atom_site_label_1
_geom_torsion_atom_site_label_2
_geom_torsion_atom_site_label_3
_geom_torsion_atom_site_label_4
_geom_torsion
O1 C1 C2 C3 -167.9(4)
O1 C1 C2 C6 4.0(6)
C1 C2 C3 C4 173.5(3)
C6 C2 C3 C4 0.4(4)
C2 C3 C4 C13 157.2(3)
C2 C3 C4 C5 28.0(3)
C2 C3 C4 C10 -85.0(3)
C13 C4 C5 C6 -168.2(3)
C3 C4 C5 C6 -43.7(3)
C10 C4 C5 C6 74.2(3)
C3 C2 C6 C7 -148.6(3)
C1 C2 C6 C7 38.5(5)
C3 C2 C6 C5 -28.2(3)
C1 C2 C6 C5 159.0(3)
C3 C2 C6 C8 85.1(3)
C1 C2 C6 C8 -87.7(4)
C4 C5 C6 C2 43.8(3)
C4 C5 C6 C7 166.0(3)
C4 C5 C6 C8 -68.4(3)
C2 C6 C8 C9 -49.3(4)
C7 C6 C8 C9 -177.3(3)
C5 C6 C8 C9 56.8(4)
C6 C8 C9 C10 -45.3(4)
C8 C9 C10 C11 176.8(3)
C8 C9 C10 C4 49.9(4)
C13 C4 C10 C11 27.5(3)
C3 C4 C10 C11 -96.0(3)
C5 C4 C10 C11 155.8(3)
C13 C4 C10 C9 163.6(3)
C3 C4 C10 C9 40.1(4)
C5 C4 C10 C9 -68.1(4)
C9 C10 C11 C20 -86.0(4)
C4 C10 C11 C20 42.9(4)
C9 C10 C11 C17A 59.0(7)
C4 C10 C11 C17A -172.1(6)
C9 C10 C11 C12 -151.6(3)
C4 C10 C11 C12 -22.7(4)
C9 C10 C11 C17B 75.3(6)
C4 C10 C11 C17B -155.8(4)
C20 C11 C12 C13 -103.7(3)
C10 C11 C12 C13 8.8(4)
C17A C11 C12 C13 164.0(5)
C17B C11 C12 C13 136.3(5)
C20 C11 C12 C14 107.0(4)
C10 C11 C12 C14 -140.4(3)
C17A C11 C12 C14 14.8(6)
C17B C11 C12 C14 -13.0(6)
C10 C11 C12 C20 112.5(3)
C17A C11 C12 C20 -92.3(5)
C17B C11 C12 C20 -120.0(5)
C14 C12 C13 O2 -22.5(5)
C11 C12 C13 O2 -171.7(3)
C20 C12 C13 O2 127.1(4)
C14 C12 C13 C4 158.3(3)
C11 C12 C13 C4 9.1(3)
C20 C12 C13 C4 -52.1(4)
C3 C4 C13 O2 -78.6(4)
C5 C4 C13 O2 38.8(4)
C10 C4 C13 O2 158.2(3)
C3 C4 C13 C12 100.6(3)
C5 C4 C13 C12 -142.0(3)
C10 C4 C13 C12 -22.6(3)
C13 C12 C14 C18 -39.6(4)
C11 C12 C14 C18 104.6(4)
C20 C12 C14 C18 173.6(3)
C13 C12 C14 C19 78.9(4)
C11 C12 C14 C19 -136.9(4)
C20 C12 C14 C19 -67.9(5)
C13 C12 C14 C15 -160.2(3)
C11 C12 C14 C15 -15.9(5)
C20 C12 C14 C15 53.0(4)
C12 C14 C15 C16 47.7(4)
C18 C14 C15 C16 -73.7(4)
C19 C14 C15 C16 168.8(4)
C14 C15 C16 C17B -56.8(7)
C14 C15 C16 C17A -73.9(5)
C21A O3A C17A C11 -170.3(6)
C21A O3A C17A C16 74.1(8)
C20 C11 C17A O3A 139.6(5)
C10 C11 C17A O3A -8.8(9)
C12 C11 C17A O3A -156.4(5)
C20 C11 C17A C16 -104.5(5)
C10 C11 C17A C16 107.1(6)
C12 C11 C17A C16 -40.5(7)
C15 C16 C17A O3A 177.5(5)
C15 C16 C17A C11 67.8(6)
C21B O3B C17B C16 73.1(9)
C21B O3B C17B C11 -157.9(6)
C15 C16 C17B O3B 156.9(6)
C15 C16 C17B C11 24.8(8)
C20 C11 C17B O3B 161.6(5)
C10 C11 C17B O3B 2.8(8)
C12 C11 C17B O3B -123.0(6)
C20 C11 C17B C16 -66.3(8)
C10 C11 C17B C16 135.0(5)
C12 C11 C17B C16 9.2(8)
C10 C11 C20 C12 -95.0(3)
C17A C11 C20 C12 111.1(5)
C17B C11 C20 C12 107.5(6)
C13 C12 C20 C11 97.1(3)
C14 C12 C20 C11 -112.2(4)
C17A O3A C21A C22A 158.5(7)
C17B O3B C21B C22B 86.7(8)
O3A C21A C22A C23A 74.7(8)
O3A C21A C22A C27A -103.7(8)
C27A C22A C23A C24A 0.0
C21A C22A C23A C24A -178.4(8)
C22A C23A C24A C25A 0.0
C23A C24A C25A C26A 0.0
C24A C25A C26A C27A 0.0
C25A C26A C27A C22A 0.0
C23A C22A C27A C26A 0.0
C21A C22A C27A C26A 178.4(8)
O3B C21B C22B C23B 90.3(7)
O3B C21B C22B C27B -88.8(8)
C27B C22B C23B C24B 0.0
C21B C22B C23B C24B -179.2(8)
C22B C23B C24B C25B 0.0
C23B C24B C25B C26B 0.0
C24B C25B C26B C27B 0.0
C25B C26B C27B C22B 0.0
C23B C22B C27B C26B 0.0
C21B C22B C27B C26B 179.1(9)
